data_2004761
loop_
_publ_author_name
'Breu, J.'
'Range, K.-J.'
'Biedermann, N.'
'Schmid, K.'
'Sauer, J.'

_publ_section_title
;
 Arene--Arene Stacking in 6,6'-Diphenyl-3,3'-bi-1,2,4,5-tetrazine and
 6-Phenyl-1,2,4,5-tetrazine-3-carbaldehyde Benzoylhydrazone Monohydrate
;
_journal_issue 4
_journal_name_full 'Acta Crystallographica Section C'
_journal_page_first 936
_journal_page_last 940
_journal_paper_doi 10.1107/S0108270195015216
_journal_volume 52
_journal_year 1996
_chemical_formula_sum 'C16 H10 N8'
_chemical_formula_weight 314.31
_chemical_name_systematic
;
6,6'-Diphenyl-3,3'-bis-1,2,4,5-tetrazine
;
_space_group_IT_number 14
_symmetry_cell_setting monoclinic
_symmetry_space_group_name_Hall '-P 2ybc'
_symmetry_space_group_name_H-M 'P 1 21/c 1'
_cell_angle_alpha 90
_cell_angle_beta 98.387(14)
_cell_angle_gamma 90
_cell_formula_units_Z 4
_cell_length_a 14.063(3)
_cell_length_b 5.2670(5)
_cell_length_c 18.941(3)
_cell_measurement_reflns_used 1187
_cell_measurement_temperature 173(2)
_cell_measurement_theta_max 23.79
_cell_measurement_theta_min 2.17
_cell_volume 1388.0(4)
_computing_molecular_graphics 'PLATON (Spek, 1990) and INSIGHTII (Biosym Technologies, 1993)'
_computing_publication_material PLATON
_computing_structure_refinement 'SHELXL93 (Sheldrick, 1993)'
_computing_structure_solution 'SIR92 (Altomare et al., 1993)'
_diffrn_ambient_temperature 173(2)
_diffrn_measurement_device 'STOE IPDS'
_diffrn_measurement_method rotation
_diffrn_radiation_monochromator graphite
_diffrn_radiation_source 'fine-focus sealed tube'
_diffrn_radiation_type MoK\a
_diffrn_radiation_wavelength 0.71069
_diffrn_reflns_av_R_equivalents 0.0411
_diffrn_reflns_av_sigmaI/netI 0.0773
_diffrn_reflns_limit_h_max 6
_diffrn_reflns_limit_h_min -15
_diffrn_reflns_limit_k_max 5
_diffrn_reflns_limit_k_min -5
_diffrn_reflns_limit_l_max 21
_diffrn_reflns_limit_l_min -21
_diffrn_reflns_number 3638
_diffrn_reflns_reduction_process
;
;
_diffrn_reflns_theta_max 23.79
_diffrn_reflns_theta_min 2.17
_exptl_absorpt_coefficient_mu 0.10
_exptl_absorpt_correction_type none
_exptl_crystal_colour red
_exptl_crystal_density_diffrn 1.504
_exptl_crystal_description coffin
_exptl_crystal_F_000 648
_exptl_crystal_size_max 0.16
_exptl_crystal_size_mid 0.12
_exptl_crystal_size_min 0.09
_refine_diff_density_max 0.127
_refine_diff_density_min -0.137
_refine_ls_extinction_method none
_refine_ls_goodness_of_fit_all 0.745
_refine_ls_goodness_of_fit_obs 0.968
_refine_ls_hydrogen_treatment refxyz
_refine_ls_matrix_type full
_refine_ls_number_constraints 0
_refine_ls_number_parameters 217
_refine_ls_number_reflns 1668
_refine_ls_number_restraints 0
_refine_ls_restrained_S_all 0.745
_refine_ls_restrained_S_obs 0.968
_refine_ls_R_factor_all 0.1055
_refine_ls_R_factor_obs 0.0378
_refine_ls_shift/esd_max 0.000
_refine_ls_shift/esd_mean 0.000
_refine_ls_structure_factor_coef Fsqd
_refine_ls_weighting_scheme
;
calc w = 1/[\s^2^(F~o~^2^) + (0.0450P)^2^]
where P = (F~o~^2^ + 2F~c~^2^)/3
;
_refine_ls_wR_factor_all 0.0886
_refine_ls_wR_factor_obs 0.0724
_reflns_number_observed 788
_reflns_number_total 1668
_reflns_observed_criterion >2sigma(I)
_cod_data_source_file jz1094.cif
_cod_data_source_block II
_cod_original_sg_symbol_H-M 'P 21/c'
_cod_original_formula_sum ' C16 H10 N8'
_cod_database_code 2004761

loop_
_symmetry_equiv_pos_as_xyz
x,y,z
-x,1/2+y,1/2-z
-x,-y,-z
x,1/2-y,1/2+z

loop_
_atom_site_aniso_label
_atom_site_aniso_U_11
_atom_site_aniso_U_22
_atom_site_aniso_U_33
_atom_site_aniso_U_12
_atom_site_aniso_U_13
_atom_site_aniso_U_23
N22 0.023(4) 0.040(2) 0.036(2) -0.007(2) 0.010(2) -0.0054(12)
N23 0.033(4) 0.040(2) 0.037(2) -0.007(2) 0.010(2) -0.0065(12)
N25 0.024(4) 0.034(2) 0.040(2) -0.005(2) 0.008(2) -0.0047(12)
N26 0.031(4) 0.033(2) 0.036(2) -0.002(2) 0.008(2) -0.0026(12)
N32 0.032(4) 0.029(2) 0.0321(15) -0.002(2) 0.006(2) -0.0014(11)
N33 0.026(3) 0.036(2) 0.0297(15) -0.003(2) 0.0075(15) -0.0035(11)
N35 0.034(4) 0.032(2) 0.0281(14) -0.003(2) 0.008(2) 0.0002(11)
N36 0.029(3) 0.0293(15) 0.0305(14) -0.0014(15) 0.0064(15) -0.0029(11)
C11 0.018(3) 0.030(2) 0.028(2) 0.000(2) 0.005(2) 0.0024(13)
C12 0.036(4) 0.035(2) 0.033(2) -0.005(2) 0.008(2) -0.0011(14)
C13 0.034(5) 0.044(2) 0.038(2) -0.010(2) 0.008(2) -0.0030(15)
C14 0.031(4) 0.049(2) 0.041(2) 0.003(2) 0.013(2) 0.002(2)
C15 0.032(4) 0.042(2) 0.040(2) -0.001(2) 0.011(2) -0.0077(15)
C16 0.040(5) 0.035(2) 0.035(2) -0.001(2) 0.007(2) -0.0025(14)
C21 0.030(4) 0.025(2) 0.025(2) -0.002(2) -0.001(2) 0.0003(13)
C24 0.022(4) 0.028(2) 0.025(2) 0.003(2) 0.001(2) 0.0012(13)
C31 0.028(4) 0.023(2) 0.026(2) 0.003(2) -0.001(2) 0.0025(13)
C34 0.023(4) 0.025(2) 0.026(2) 0.000(2) 0.000(2) 0.0018(13)
C41 0.029(4) 0.025(2) 0.023(2) 0.004(2) 0.003(2) 0.0044(12)
C42 0.037(4) 0.026(2) 0.028(2) -0.004(2) 0.004(2) 0.0000(12)
C43 0.031(4) 0.032(2) 0.032(2) -0.003(2) 0.006(2) 0.0020(14)
C44 0.028(4) 0.038(2) 0.033(2) 0.005(2) 0.011(2) 0.0054(14)
C45 0.033(4) 0.030(2) 0.030(2) 0.003(2) 0.009(2) 0.0012(13)
C46 0.038(4) 0.025(2) 0.031(2) 0.002(2) 0.005(2) -0.0006(13)

loop_
_atom_site_label
_atom_site_occupancy
_atom_site_fract_x
_atom_site_fract_y
_atom_site_fract_z
_atom_site_U_iso_or_equiv
_atom_site_thermal_displace_type
N22 1.000 .2912(3) .7335(5) .20176(14) .0324(16) Uani
N23 1.000 .2171(3) .7420(5) .23762(14) .0362(16) Uani
N25 1.000 .2842(3) 1.1089(5) .29904(14) .0323(16) Uani
N26 1.000 .3585(3) 1.0988(4) .26384(13) .0330(16) Uani
N32 1.000 .5053(3) .7311(5) .08287(12) .0309(16) Uani
N33 1.000 .4386(3) .7229(5) .12495(13) .0302(13) Uani
N35 1.000 .5048(3) 1.0928(5) .18505(13) .0310(16) Uani
N36 1.000 .5723(3) 1.1010(4) .14294(12) .0294(12) Uani
C11 1.000 .1303(3) .9517(6) .32127(15) .0252(14) Uani
C12 1.000 .0576(4) .7740(6) .3086(2) .0344(16) Uani
C13 1.000 -.0223(4) .7881(6) .3431(2) .0384(19) Uani
C14 1.000 -.0302(4) .9812(6) .3912(2) .0396(16) Uani
C15 1.000 .0428(4) 1.1585(6) .4048(2) .0374(16) Uani
C16 1.000 .1216(4) 1.1459(6) .3700(2) .0365(19) Uani
C21 1.000 .3594(3) .9124(5) .21529(15) .0272(16) Uani
C24 1.000 .2153(3) .9356(6) .28439(14) .0252(16) Uani
C31 1.000 .5690(3) .9244(6) .09101(14) .0262(16) Uani
C34 1.000 .4385(3) .9103(5) .17269(15) .0250(16) Uani
C41 1.000 .6409(3) .9405(5) .04213(14) .0257(16) Uani
C42 1.000 .7065(4) 1.1364(5) .04714(15) .0304(16) Uani
C43 1.000 .7753(4) 1.1475(6) .00253(15) .0315(16) Uani
C44 1.000 .7788(3) .9619(5) -.04905(15) .0323(16) Uani
C45 1.000 .7122(4) .7673(6) -.0560(2) .0306(16) Uani
C46 1.000 .6438(4) .7548(6) -.01088(15) .0313(16) Uani
H12 1.000 .0624(4) .6430(6) .2764(2) .0410 Uiso
H13 1.000 -.0709(4) .6675(6) .3338(2) .0460 Uiso
H14 1.000 -.0841(4) .9919(6) .4143(2) .0480 Uiso
H15 1.000 .0384(4) 1.2871(6) .4378(2) .0450 Uiso
H16 1.000 .1697(4) 1.2679(6) .3789(2) .0440 Uiso
H42 1.000 .7042(4) 1.2628(5) .08114(15) .0370 Uiso
H43 1.000 .8196(4) 1.2798(6) .00693(15) .0380 Uiso
H44 1.000 .8259(3) .9684(5) -.07881(15) .0390 Uiso
H45 1.000 .7135(4) .6447(6) -.0912(2) .0370 Uiso
H46 1.000 .5994(4) .6230(6) -.01551(15) .0370 Uiso

loop_
_atom_type_symbol
_atom_type_description
_atom_type_scat_dispersion_real
_atom_type_scat_dispersion_imag
_atom_type_scat_source
N N 0.0061 0.0033 'International Tables Vol C Tables 4.2.6.8 and 6.1.1.4'
H H 0.0000 0.0000 'International Tables Vol C Tables 4.2.6.8 and 6.1.1.4'
C C 0.0033 0.0016 'International Tables Vol C Tables 4.2.6.8 and 6.1.1.4'

loop_
_geom_angle_atom_site_label_1
_geom_angle_atom_site_label_2
_geom_angle_atom_site_label_3
_geom_angle
_geom_angle_publ_flag
N23 N22 C21 118.2(3) yes
N22 N23 C24 116.9(3) yes
N26 N25 C24 118.2(3) yes
N25 N26 C21 117.5(3) yes
N33 N32 C31 118.3(3) yes
N32 N33 C34 117.1(3) yes
N36 N35 C34 117.4(3) yes
N35 N36 C31 117.7(3) yes
C12 C11 C16 118.5(4) no
C12 C11 C24 120.7(3) no
C16 C11 C24 120.8(4) no
C11 C12 C13 120.9(3) no
C12 C13 C14 120.1(4) no
C13 C14 C15 119.4(5) no
C14 C15 C16 120.5(3) no
C11 C16 C15 120.6(4) no
N22 C21 N26 124.4(4) yes
N22 C21 C34 117.9(3) yes
N26 C21 C34 117.7(3) yes
N23 C24 N25 124.8(4) yes
N23 C24 C11 116.6(3) yes
N25 C24 C11 118.6(3) yes
N32 C31 N36 123.7(3) yes
N32 C31 C41 118.5(3) yes
N36 C31 C41 117.8(3) yes
N33 C34 N35 125.4(4) yes
N33 C34 C21 116.9(3) yes
N35 C34 C21 117.7(3) yes
C31 C41 C42 121.0(3) no
C31 C41 C46 120.3(3) no
C42 C41 C46 118.7(4) no
C41 C42 C43 120.9(3) no
C42 C43 C44 120.2(4) no
C43 C44 C45 119.8(4) no
C44 C45 C46 120.1(3) no
C41 C46 C45 120.3(4) no
C11 C12 H12 119.6(6) no
C13 C12 H12 119.5(6) no
C12 C13 H13 119.9(5) no
C14 C13 H13 120.0(6) no
C13 C14 H14 120.3(5) no
C15 C14 H14 120.3(4) no
C14 C15 H15 119.8(6) no
C16 C15 H15 119.7(6) no
C11 C16 H16 119.6(6) no
C15 C16 H16 119.8(5) no
C41 C42 H42 119.5(6) no
C43 C42 H42 119.6(5) no
C42 C43 H43 119.9(4) no
C44 C43 H43 119.9(5) no
C43 C44 H44 120.1(4) no
C45 C44 H44 120.1(4) no
C44 C45 H45 120.0(6) no
C46 C45 H45 120.0(5) no
C41 C46 H46 119.9(5) no
C45 C46 H46 119.8(4) no

loop_
_geom_bond_atom_site_label_1
_geom_bond_atom_site_label_2
_geom_bond_distance
_geom_bond_publ_flag
N22 N23 1.325(5) yes
N22 C21 1.342(5) yes
N23 C24 1.353(4) yes
N25 N26 1.320(5) yes
N25 C24 1.331(5) yes
N26 C21 1.346(4) yes
N32 N33 1.317(5) yes
N32 C31 1.350(5) yes
N33 C34 1.339(4) yes
N35 N36 1.327(5) yes
N35 C34 1.336(5) yes
N36 C31 1.350(4) yes
C11 C12 1.381(6) no
C11 C16 1.395(5) no
C11 C24 1.472(6) no
C12 C13 1.382(7) no
C13 C14 1.381(5) no
C14 C15 1.384(7) no
C15 C16 1.371(7) no
C21 C34 1.466(5) no
C31 C41 1.470(5) no
C41 C42 1.378(5) no
C41 C46 1.407(4) no
C42 C43 1.375(7) no
C43 C44 1.388(4) no
C44 C45 1.382(6) no
C45 C46 1.378(7) no
C12 H12 0.930(5) no
C13 H13 0.931(6) no
C14 H14 0.931(7) no
C15 H15 0.930(5) no
C16 H16 0.930(6) no
C42 H42 0.930(4) no
C43 H43 0.930(6) no
C44 H44 0.931(5) no
C45 H45 0.930(5) no
C46 H46 0.929(6) no

loop_
_geom_torsion_atom_site_label_1
_geom_torsion_atom_site_label_2
_geom_torsion_atom_site_label_3
_geom_torsion_atom_site_label_4
_geom_torsion
_geom_torsion_publ_flag
C21 N22 N23 C24 1.3(4) no
N23 N22 C21 N26 1.1(5) no
N23 N22 C21 C34 -176.7(3) no
N22 N23 C24 C11 176.9(3) no
N22 N23 C24 N25 -3.3(5) no
N26 N25 C24 N23 2.6(5) no
N26 N25 C24 C11 -177.5(3) no
C24 N25 N26 C21 -0.1(7) no
N25 N26 C21 C34 176.0(3) no
N25 N26 C21 N22 -1.7(5) no
N33 N32 C31 N36 4.5(5) no
C31 N32 N33 C34 0.6(5) no
N33 N32 C31 C41 -177.4(3) no
N32 N33 C34 N35 -5.7(5) no
N32 N33 C34 C21 175.0(3) no
N36 N35 C34 C21 -175.3(3) no
C34 N35 N36 C31 -0.1(5) no
N36 N35 C34 N33 5.5(5) no
N35 N36 C31 N32 -4.8(5) no
N35 N36 C31 C41 177.1(3) no
C16 C11 C12 C13 0.3(6) no
C24 C11 C16 C15 -179.3(3) no
C12 C11 C16 C15 0.4(5) no
C16 C11 C24 N25 0.7(5) no
C24 C11 C12 C13 180.0(10) no
C16 C11 C24 N23 -179.5(3) no
C12 C11 C24 N23 0.8(5) no
C12 C11 C24 N25 -179.0(3) no
C11 C12 C13 C14 -0.2(6) no
C12 C13 C14 C15 -0.5(6) no
C13 C14 C15 C16 1.2(6) no
C14 C15 C16 C11 -1.1(6) no
N22 C21 C34 N33 -2.4(4) no
N22 C21 C34 N35 178.2(3) no
N26 C21 C34 N33 179.6(3) no
N26 C21 C34 N35 0.3(5) no
N32 C31 C41 C46 -1.2(5) no
N36 C31 C41 C42 -3.0(5) no
N36 C31 C41 C46 177.0(3) no
N32 C31 C41 C42 178.8(3) no
C31 C41 C42 C43 178.3(3) no
C46 C41 C42 C43 -1.7(5) no
C31 C41 C46 C45 -178.9(3) no
C42 C41 C46 C45 1.1(5) no
C41 C42 C43 C44 0.8(6) no
C42 C43 C44 C45 0.7(6) no
C43 C44 C45 C46 -1.3(6) no
C44 C45 C46 C41 0.4(6) no

loop_
_cod_related_entry_id
_cod_related_entry_database
_cod_related_entry_code
1 ChemSpider 3869165
